data_4350411
loop_
_publ_author_name
'Chung, U-Chan'
'Mesa, Jos\'e L'
'Pizarro, Jos\'e L'
'Fernandez, Jes\'us Rodr\'iguez'
'Marcos, Jorge Sanchez'
'Garitaonandia, Jos\'e S'
'Arriortua, Mar\'ia I'
'Rojo, Te\'ofilo'

_publ_section_title
;
 Structural, thermal, spectroscopic, specific-heat, and magnetic studies
 of (C5H18N3)[Fe3(HPO3)6].3H2O: a new organically templated iron(III)
 phosphite with a pillared structure formed by the interpenetration of two
 subnets.
;
_journal_issue 22
_journal_name_full 'Inorganic chemistry'
_journal_page_first 8965
_journal_page_last 8972
_journal_paper_doi 10.1021/ic060815u
_journal_volume 45
_journal_year 2006
_chemical_formula_sum 'C5 H30 Fe3 N3 O21 P6'
_chemical_formula_weight 821.69
_space_group_IT_number 148
_space_group_name_Hall '-R 3'
_space_group_name_H-M_alt 'R -3 :H'
_atom_sites_solution_hydrogens geom
_atom_sites_solution_primary direct
_atom_sites_solution_secondary difmap
_audit_conform_dict_location ftp://ftp.iucr.org/pub/cif_core.dic
_audit_conform_dict_name cif_core.dic
_audit_conform_dict_version 2.2
_audit_creation_date 2005-02-15T18:11:41-00:00
_audit_creation_method 'WinGX routine CIF_UPDATE'
_cell_angle_alpha 90
_cell_angle_beta 90
_cell_angle_gamma 120
_cell_formula_units_Z 3
_cell_length_a 8.8030(10)
_cell_length_b 8.8030(10)
_cell_length_c 25.292(2)
_cell_measurement_temperature 293(2)
_cell_measurement_theta_max 31.8173
_cell_measurement_theta_min 2.6664
_cell_volume 1697.4(3)
_computing_cell_refinement
;
        CrysAlis RED, Oxford Diffraction Ltd.,
        Version 1.170.32 (release 06.06.2003 CrysAlis170 VC++)
        (compiled Jun  6 2003,13:53:32)
;
_computing_data_collection
;
        CrysAlis CCD, Oxford Diffraction Ltd.,
        Version 1.170.32 (release 06.06.2003 CrysAlis170 VC++)
        (compiled Jun  6 2003,13:53:32)
;
_computing_data_reduction
;
        CrysAlis RED, Oxford Diffraction Ltd.,
        Version 1.170.32 (release 06.06.2003 CrysAlis170 VC++)
        (compiled Jun  6 2003,13:53:32)
;
_computing_structure_refinement 'SHELXL-97 (Sheldrick, 1997)'
_diffrn_ambient_temperature 293(2)
_diffrn_measured_fraction_theta_full 0.989
_diffrn_measured_fraction_theta_max 0.989
_diffrn_orient_matrix_UB_11 -0.0316997551
_diffrn_orient_matrix_UB_12 0.0475772839
_diffrn_orient_matrix_UB_13 0.0144209184
_diffrn_orient_matrix_UB_21 -0.0856239517
_diffrn_orient_matrix_UB_22 -0.0562865911
_diffrn_orient_matrix_UB_23 -0.0099240181
_diffrn_orient_matrix_UB_31 -0.0179041378
_diffrn_orient_matrix_UB_32 -0.056764531
_diffrn_orient_matrix_UB_33 0.0219105037
_diffrn_radiation_monochromator graphite
_diffrn_radiation_type MoK\a
_diffrn_radiation_wavelength 0.71073
_diffrn_reflns_av_R_equivalents 0.0465
_diffrn_reflns_av_unetI/netI 0.0735
_diffrn_reflns_limit_h_max 12
_diffrn_reflns_limit_h_min -12
_diffrn_reflns_limit_k_max 12
_diffrn_reflns_limit_k_min -12
_diffrn_reflns_limit_l_max 35
_diffrn_reflns_limit_l_min -32
_diffrn_reflns_number 5437
_diffrn_reflns_theta_full 30
_diffrn_reflns_theta_max 30
_diffrn_reflns_theta_min 4.19
_exptl_absorpt_coefficient_mu 2.43
_exptl_absorpt_correction_T_max 0.90413
_exptl_absorpt_correction_T_min 0.83693
_exptl_absorpt_correction_type analytical
_exptl_absorpt_process_details
;
        CrysAlis RED, Oxford Diffraction Ltd.,
        Version 1.170.32 (release 06.06.2003 CrysAlis170 VC++)
        (compiled Jun  6 2003,13:53:32)
Analytical numeric absorption correction using a multifaceted crystal
        model based on expressions derived by R.C. Clark & J.S. Reid.
;
_exptl_crystal_density_diffrn 2.412
_exptl_crystal_density_method 'not measured'
_exptl_crystal_F_000 1251
_exptl_crystal_size_max 0.04897
_exptl_crystal_size_mid 0.03246
_exptl_crystal_size_min 0.02
_refine_diff_density_max 1.308
_refine_diff_density_min -0.641
_refine_diff_density_rms 0.112
_refine_ls_extinction_method none
_refine_ls_goodness_of_fit_ref 0.98
_refine_ls_hydrogen_treatment mixed
_refine_ls_matrix_type full
_refine_ls_number_parameters 67
_refine_ls_number_reflns 1104
_refine_ls_number_restraints 0
_refine_ls_restrained_S_all 0.98
_refine_ls_R_factor_all 0.0715
_refine_ls_R_factor_gt 0.0349
_refine_ls_shift/su_max 0
_refine_ls_shift/su_mean 0
_refine_ls_structure_factor_coef Fsqd
_refine_ls_weighting_details 'calc w=1/[\s^2^(Fo^2^)+(0.0310P)^2^+0.0000P] where P=(Fo^2^+2Fc^2^)/3'
_refine_ls_weighting_scheme calc
_refine_ls_wR_factor_gt 0.0674
_refine_ls_wR_factor_ref 0.0768
_reflns_number_gt 808
_reflns_number_total 1104
_reflns_threshold_expression >2sigma(I)
_cod_data_source_file ic060815usi20060512_013100.cif
_cod_data_source_block pilabs
_cod_database_code 4350411

loop_
_symmetry_equiv_pos_as_xyz
'x, y, z'
'-y, x-y, z'
'-x+y, -x, z'
'x+2/3, y+1/3, z+1/3'
'-y+2/3, x-y+1/3, z+1/3'
'-x+y+2/3, -x+1/3, z+1/3'
'x+1/3, y+2/3, z+2/3'
'-y+1/3, x-y+2/3, z+2/3'
'-x+y+1/3, -x+2/3, z+2/3'
'-x, -y, -z'
'y, -x+y, -z'
'x-y, x, -z'
'-x+2/3, -y+1/3, -z+1/3'
'y+2/3, -x+y+1/3, -z+1/3'
'x-y+2/3, x+1/3, -z+1/3'
'-x+1/3, -y+2/3, -z+2/3'
'y+1/3, -x+y+2/3, -z+2/3'
'x-y+1/3, x+2/3, -z+2/3'

loop_
_atom_site_label
_atom_site_type_symbol
_atom_site_fract_x
_atom_site_fract_y
_atom_site_fract_z
_atom_site_U_iso_or_equiv
_atom_site_adp_type
_atom_site_occupancy
_atom_site_symmetry_multiplicity
_atom_site_calc_flag
_atom_site_refinement_flags
Fe1 Fe 0.6667 0.3333 0.02227(3) 0.00989(19) Uani 1 3 d S
Fe2 Fe 0.3333 0.6667 0.1667 0.0097(2) Uani 1 6 d S
P P 0.04553(11) 0.48920(11) 0.07029(3) 0.01132(19) Uani 1 1 d .
H H 0.055(4) 0.626(4) 0.0686(12) 0.01 Uiso 1 1 d .
O1 O 0.1322(3) 0.4896(3) 0.12272(8) 0.0170(5) Uani 1 1 d .
O2 O 0.8552(3) 0.3388(3) 0.06944(8) 0.0139(5) Uani 1 1 d .
O3 O 0.8527(3) 0.5205(3) -0.02279(8) 0.0155(5) Uani 1 1 d .
O1W O 0.396(4) 0.243(3) 0.1627(7) 0.249(15) Uani 0.5 1 d P
N1 N 0.6667 0.3333 0.1630(12) 0.278(12) Uiso 1 3 d S
N2 N 0.748(3) 0.321(3) 0.3109(7) 0.14(4) Uiso 0.17 1 d P
C1 C 0.569(2) 0.237(2) 0.2189(8) 0.069(5) Uiso 0.33 1 d P
C2 C 0.6667 0.3333 0.2667(8) 0.138(6) Uiso 1 3 d S
C3 C 0.748(3) 0.321(3) 0.3109(7) 0.050(14) Uiso 0.17 1 d P

loop_
_atom_site_aniso_label
_atom_site_aniso_U_11
_atom_site_aniso_U_22
_atom_site_aniso_U_33
_atom_site_aniso_U_23
_atom_site_aniso_U_13
_atom_site_aniso_U_12
Fe1 0.0102(3) 0.0102(3) 0.0093(4) 0 0 0.00510(13)
Fe2 0.0114(4) 0.0114(4) 0.0063(5) 0 0 0.00568(18)
P 0.0109(4) 0.0127(4) 0.0099(4) -0.0004(3) -0.0011(3) 0.0055(3)
O1 0.0159(12) 0.0194(12) 0.0138(12) -0.0022(9) -0.0049(9) 0.0074(10)
O2 0.0100(11) 0.0161(12) 0.0140(12) 0.0024(9) -0.0020(8) 0.0054(10)
O3 0.0160(12) 0.0178(12) 0.0116(12) 0.0021(9) 0.0008(9) 0.0076(10)
O1W 0.53(4) 0.29(3) 0.124(10) 0.119(15) 0.182(17) 0.35(3)

loop_
_atom_type_symbol
_atom_type_description
_atom_type_scat_dispersion_real
_atom_type_scat_dispersion_imag
_atom_type_scat_source
Fe Fe 0.3463 0.8444 'International Tables Vol C Tables 4.2.6.8 and 6.1.1.4'
O O 0.0106 0.006 'International Tables Vol C Tables 4.2.6.8 and 6.1.1.4'
P P 0.1023 0.0942 'International Tables Vol C Tables 4.2.6.8 and 6.1.1.4'
H H 0 0 'International Tables Vol C Tables 4.2.6.8 and 6.1.1.4'
C C 0.0033 0.0016 'International Tables Vol C Tables 4.2.6.8 and 6.1.1.4'
N N 0.0061 0.0033 'International Tables Vol C Tables 4.2.6.8 and 6.1.1.4'

loop_
_geom_angle_atom_site_label_1
_geom_angle_atom_site_label_2
_geom_angle_atom_site_label_3
_geom_angle
_geom_angle_site_symmetry_1
_geom_angle_site_symmetry_3
O3 Fe1 O3 90.72(9) 3_665 .
O3 Fe1 O3 90.72(9) 3_665 2_655
O3 Fe1 O3 90.72(9) . 2_655
O3 Fe1 O2 90.89(9) 3_665 .
O3 Fe1 O2 89.57(8) . .
O3 Fe1 O2 178.36(10) 2_655 .
O3 Fe1 O2 89.57(8) 3_665 3_665
O3 Fe1 O2 178.36(10) . 3_665
O3 Fe1 O2 90.89(9) 2_655 3_665
O2 Fe1 O2 88.81(9) . 3_665
O3 Fe1 O2 178.36(10) 3_665 2_655
O3 Fe1 O2 90.89(9) . 2_655
O3 Fe1 O2 89.57(8) 2_655 2_655
O2 Fe1 O2 88.81(9) . 2_655
O2 Fe1 O2 88.81(9) 3_665 2_655
O1 Fe2 O1 92.37(9) 3_565 .
O1 Fe2 O1 180 3_565 15
O1 Fe2 O1 87.63(9) . 15
O1 Fe2 O1 92.37(9) 3_565 2_665
O1 Fe2 O1 92.37(9) . 2_665
O1 Fe2 O1 87.63(9) 15 2_665
O1 Fe2 O1 87.63(9) 3_565 13_565
O1 Fe2 O1 180 . 13_565
O1 Fe2 O1 92.37(9) 15 13_565
O1 Fe2 O1 87.63(9) 2_665 13_565
O1 Fe2 O1 87.63(9) 3_565 14_455
O1 Fe2 O1 87.63(9) . 14_455
O1 Fe2 O1 92.37(9) 15 14_455
O1 Fe2 O1 179.9990(10) 2_665 14_455
O1 Fe2 O1 92.37(9) 13_565 14_455
O3 P O1 112.12(13) 10_665 .
O3 P O2 111.09(12) 10_665 1_455
O1 P O2 110.08(13) . 1_455
O3 P H 106.7(16) 10_665 .
O1 P H 104.5(16) . .
O2 P H 112.2(16) 1_455 .
P O1 Fe2 136.58(14) . .
P O2 Fe1 123.96(13) 1_655 .
P O3 Fe1 131.63(14) 10_665 .
C1 N1 C1 53.1(14) 2_655 .
C1 N1 C1 53.1(14) 2_655 3_665
C1 N1 C1 53.1(14) . 3_665
C3 N2 N2 0.0(15) 3_665 3_665
C3 N2 C3 60.000(2) 3_665 2_655
N2 N2 C3 60.000(2) 3_665 2_655
C3 N2 N2 60.000(2) 3_665 2_655
N2 N2 N2 60.000(2) 3_665 2_655
C3 N2 N2 0(2) 2_655 2_655
C3 N2 C2 60.4(7) 3_665 .
N2 N2 C2 60.4(7) 3_665 .
C3 N2 C2 60.4(7) 2_655 .
N2 N2 C2 60.4(7) 2_655 .
C3 N2 C3 90.001(2) 3_665 18_545
N2 N2 C3 90.001(2) 3_665 18_545
C3 N2 C3 60.7(9) 2_655 18_545
N2 N2 C3 60.7(9) 2_655 18_545
C2 N2 C3 121.1(12) . 18_545
C3 N2 N2 90.001(2) 3_665 18_545
N2 N2 N2 90.001(2) 3_665 18_545
C3 N2 N2 60.7(9) 2_655 18_545
N2 N2 N2 60.7(9) 2_655 18_545
C2 N2 N2 121.1(12) . 18_545
C3 N2 N2 0(2) 18_545 18_545
C3 N2 N2 60.7(9) 3_665 17
N2 N2 N2 60.7(9) 3_665 17
C3 N2 N2 90.002(6) 2_655 17
N2 N2 N2 90.002(6) 2_655 17
C2 N2 N2 121.1(12) . 17
C3 N2 N2 58.6(18) 18_545 17
N2 N2 N2 58.6(18) 18_545 17
C3 N2 C3 60.7(9) 3_665 17
N2 N2 C3 60.7(9) 3_665 17
C3 N2 C3 90.002(6) 2_655 17
N2 N2 C3 90.002(6) 2_655 17
C2 N2 C3 121.1(12) . 17
C3 N2 C3 58.6(18) 18_545 17
N2 N2 C3 58.6(18) 18_545 17
N2 N2 C3 0(3) 17 17
C3 N2 C3 45.6(8) 3_665 16_655
N2 N2 C3 45.6(8) 3_665 16_655
C3 N2 C3 45.6(8) 2_655 16_655
N2 N2 C3 45.6(8) 2_655 16_655
C2 N2 C3 91.3(15) . 16_655
C3 N2 C3 44.4(8) 18_545 16_655
N2 N2 C3 44.4(8) 18_545 16_655
N2 N2 C3 44.4(8) 17 16_655
C3 N2 C3 44.4(8) 17 16_655
C1 C1 C1 60.000(5) 2_655 3_665
C1 C1 C2 60.0(7) 2_655 .
C1 C1 C2 60.0(7) 3_665 .
C1 C1 N1 63.4(7) 2_655 .
C1 C1 N1 63.4(7) 3_665 .
C2 C1 N1 113.7(14) . .
N2 C2 C3 59.3(15) . 3_665
N2 C2 N2 59.3(15) . 3_665
C3 C2 N2 0(3) 3_665 3_665
N2 C2 C3 59.3(15) . 2_655
C3 C2 C3 59.3(15) 3_665 2_655
N2 C2 C3 59.3(15) 3_665 2_655
N2 C2 N2 59.3(15) . 2_655
C3 C2 N2 59.3(15) 3_665 2_655
N2 C2 N2 59.3(15) 3_665 2_655
C3 C2 N2 0(2) 2_655 2_655
N2 C2 C1 110.1(10) . 2_655
C3 C2 C1 149.8(12) 3_665 2_655
N2 C2 C1 149.8(12) 3_665 2_655
C3 C2 C1 143.6(12) 2_655 2_655
N2 C2 C1 143.6(12) 2_655 2_655
N2 C2 C1 143.6(12) . .
C3 C2 C1 110.1(10) 3_665 .
N2 C2 C1 110.1(10) 3_665 .
C3 C2 C1 149.8(12) 2_655 .
N2 C2 C1 149.8(12) 2_655 .
C1 C2 C1 59.9(14) 2_655 .
N2 C2 C1 149.8(12) . 3_665
C3 C2 C1 143.6(12) 3_665 3_665
N2 C2 C1 143.6(12) 3_665 3_665
C3 C2 C1 110.1(10) 2_655 3_665
N2 C2 C1 110.1(10) 2_655 3_665
C1 C2 C1 59.9(14) 2_655 3_665
C1 C2 C1 59.9(14) . 3_665

loop_
_geom_bond_atom_site_label_1
_geom_bond_atom_site_label_2
_geom_bond_distance
_geom_bond_site_symmetry_2
Fe1 O3 1.999(2) 3_665
Fe1 O3 1.999(2) .
Fe1 O3 1.999(2) 2_655
Fe1 O2 2.025(2) .
Fe1 O2 2.025(2) 3_665
Fe1 O2 2.025(2) 2_655
Fe2 O1 2.010(2) 3_565
Fe2 O1 2.010(2) .
Fe2 O1 2.010(2) 15
Fe2 O1 2.010(2) 2_665
Fe2 O1 2.010(2) 13_565
Fe2 O1 2.010(2) 14_455
P O3 1.527(2) 10_665
P O1 1.529(2) .
P O2 1.530(2) 1_455
P H 1.17(3) .
O2 P 1.530(2) 1_655
O3 P 1.527(2) 10_665
O1W O1W 1.26(5) 13
N1 C1 1.65(3) 2_655
N1 C1 1.65(3) .
N1 C1 1.65(3) 3_665
N2 C3 1.35(3) 3_665
N2 N2 1.35(3) 3_665
N2 C3 1.35(3) 2_655
N2 N2 1.35(3) 2_655
N2 C2 1.36(2) .
N2 C3 1.38(3) 18_545
N2 N2 1.38(3) 18_545
N2 N2 1.38(3) 17
N2 C3 1.38(3) 17
N2 C3 1.92(3) 16_655
C1 C1 1.48(3) 2_655
C1 C1 1.48(3) 3_665
C1 C2 1.48(2) .
C2 C3 1.36(2) 3_665
C2 N2 1.36(2) 3_665
C2 C3 1.36(2) 2_655
C2 N2 1.36(2) 2_655
C2 C1 1.48(2) 2_655
C2 C1 1.48(2) 3_665
